data_1512606
loop_
_publ_author_name
'Alejandro J. Arce'
'Ysaura De Sanctis'
'Maria Cristina Goite'
'Ruben Machado'
'Yomaira Otero'
'Teresa Gonzalez'

_publ_section_title
;
 Insertion of a phospholide unit into a metalmetal bond: Synthesis and
 X-ray structure of [Ru3(CO)9(nu:?1:?5-PC4H2Me2)(?1-C6H5)]
;
_journal_name_full
;
Inorganica Chimica Acta
;
_journal_page_first 241
_journal_page_last 245
_journal_paper_doi 10.1016/j.ica.2012.01.033
_journal_volume 392
_journal_year 2012
_chemical_formula_sum 'C21 H13 O9 P Ru3'
_chemical_formula_weight 743.49
_space_group_IT_number 14
_symmetry_cell_setting monoclinic
_symmetry_space_group_name_Hall '-P 2ybc'
_symmetry_space_group_name_H-M 'P 1 21/c 1'
_atom_sites_solution_hydrogens geom
_atom_sites_solution_primary direct
_atom_sites_solution_secondary difmap
_cell_angle_alpha 90.00
_cell_angle_beta 106.254(7)
_cell_angle_gamma 90.00
_cell_formula_units_Z 4
_cell_length_a 10.502(4)
_cell_length_b 14.510(4)
_cell_length_c 16.746(5)
_cell_measurement_temperature 293(2)
_cell_volume 2449.8(14)
_computing_structure_refinement 'SHELXL-97 (Sheldrick, 1997)'
_computing_structure_solution 'SHELXS-97 (Sheldrick, 1990)'
_diffrn_ambient_temperature 293(2)
_diffrn_measured_fraction_theta_full 0.977
_diffrn_measured_fraction_theta_max 0.818
_diffrn_radiation_monochromator graphite
_diffrn_radiation_source 'fine-focus sealed tube'
_diffrn_radiation_type MoK\a
_diffrn_radiation_wavelength 0.71070
_diffrn_reflns_av_R_equivalents 0.0305
_diffrn_reflns_av_sigmaI/netI 0.0292
_diffrn_reflns_limit_h_max 12
_diffrn_reflns_limit_h_min -11
_diffrn_reflns_limit_k_max 17
_diffrn_reflns_limit_k_min -17
_diffrn_reflns_limit_l_max 19
_diffrn_reflns_limit_l_min -19
_diffrn_reflns_number 25462
_diffrn_reflns_theta_full 25.00
_diffrn_reflns_theta_max 27.98
_diffrn_reflns_theta_min 1.89
_exptl_absorpt_coefficient_mu 1.939
_exptl_crystal_density_diffrn 2.016
_exptl_crystal_density_method 'not measured'
_exptl_crystal_F_000 1432
_refine_diff_density_max 0.548
_refine_diff_density_min -0.709
_refine_diff_density_rms 0.103
_refine_ls_extinction_method none
_refine_ls_goodness_of_fit_ref 1.113
_refine_ls_hydrogen_treatment mixed
_refine_ls_matrix_type full
_refine_ls_number_parameters 307
_refine_ls_number_reflns 4830
_refine_ls_number_restraints 18
_refine_ls_restrained_S_all 1.122
_refine_ls_R_factor_all 0.0413
_refine_ls_R_factor_gt 0.0339
_refine_ls_shift/su_max 0.002
_refine_ls_shift/su_mean 0.000
_refine_ls_structure_factor_coef Fsqd
_refine_ls_weighting_details 'calc w=1/[\s^2^(Fo^2^)+(0.0352P)^2^+2.6000P] where P=(Fo^2^+2Fc^2^)/3'
_refine_ls_weighting_scheme calc
_refine_ls_wR_factor_gt 0.0778
_refine_ls_wR_factor_ref 0.0823
_reflns_number_gt 4208
_reflns_number_total 4830
_reflns_threshold_expression >2sigma(I)
_cod_data_source_file ICA-2012-392-241-245-2.CIF
_cod_data_source_block shelxl
_cod_original_cell_volume 2449.7(14)
_cod_original_sg_symbol_H-M P21/c
_cod_database_code 1512606

loop_
_symmetry_equiv_pos_as_xyz
'x, y, z'
'-x, y+1/2, -z+1/2'
'-x, -y, -z'
'x, -y-1/2, z-1/2'

loop_
_atom_site_label
_atom_site_type_symbol
_atom_site_fract_x
_atom_site_fract_y
_atom_site_fract_z
_atom_site_U_iso_or_equiv
_atom_site_adp_type
_atom_site_occupancy
_atom_site_symmetry_multiplicity
_atom_site_calc_flag
_atom_site_refinement_flags
Ru1 Ru 0.90217(3) 0.25474(2) 1.349968(19) 0.03515(10) Uani 1 1 d .
Ru2 Ru 1.12938(3) 0.14162(2) 1.34054(2) 0.03776(10) Uani 1 1 d .
Ru3 Ru 1.33337(3) 0.20250(2) 1.49432(2) 0.03600(10) Uani 1 1 d U
P1 P 1.12450(10) 0.26157(7) 1.45286(6) 0.0346(2) Uani 1 1 d .
O11A O 0.7987(5) 0.3349(3) 1.1775(2) 0.0991(15) Uani 1 1 d .
O12A O 0.6685(3) 0.1231(2) 1.3166(3) 0.0712(10) Uani 1 1 d .
O21A O 1.3644(4) 0.0314(3) 1.3181(3) 0.0777(11) Uani 1 1 d .
O22A O 1.1625(4) 0.3001(3) 1.2242(3) 0.0877(14) Uani 1 1 d .
O24A O 1.0656(4) -0.0218(3) 1.4384(3) 0.0855(12) Uani 1 1 d .
O23A O 0.8994(3) 0.0754(3) 1.1965(2) 0.0789(12) Uani 1 1 d .
O31A O 1.5836(3) 0.0938(3) 1.4908(3) 0.0737(10) Uani 1 1 d U
O32A O 1.4567(5) 0.3200(3) 1.6447(3) 0.1054(16) Uani 1 1 d U
O33A O 1.2502(4) 0.0601(3) 1.6071(2) 0.0761(11) Uani 1 1 d .
C21A C 1.2803(5) 0.0739(3) 1.3290(3) 0.0518(11) Uani 1 1 d .
C22A C 1.0892(5) 0.0410(3) 1.4052(3) 0.0513(11) Uani 1 1 d .
C24A C 1.1577(5) 0.2453(3) 1.2704(3) 0.0545(12) Uani 1 1 d .
C23A C 0.9796(5) 0.1056(3) 1.2511(3) 0.0559(12) Uani 1 1 d .
C31A C 1.4905(5) 0.1326(3) 1.4896(3) 0.0523(11) Uani 1 1 d U
C32A C 1.4126(5) 0.2764(4) 1.5878(3) 0.0645(14) Uani 1 1 d U
C33A C 1.2801(4) 0.1101(3) 1.5639(3) 0.0478(10) Uani 1 1 d .
C1 C 1.0511(4) 0.3646(3) 1.4044(2) 0.0376(9) Uani 1 1 d .
H1A H 1.0920 0.4041 1.3709 0.045 Uiso 1 1 calc R
C2 C 0.9291(4) 0.3860(3) 1.4217(2) 0.0400(9) Uani 1 1 d .
C3 C 0.8909(4) 0.3162(3) 1.4706(2) 0.0394(9) Uani 1 1 d .
C4 C 0.9835(4) 0.2425(3) 1.4887(2) 0.0404(9) Uani 1 1 d .
H4A H 0.9720 0.1875 1.5200 0.048 Uiso 1 1 calc R
C5 C 0.8554(4) 0.4759(3) 1.3969(3) 0.0549(12) Uani 1 1 d .
H5A H 0.8875 0.5208 1.4399 0.082 Uiso 1 1 calc R
H5B H 0.7623 0.4662 1.3891 0.082 Uiso 1 1 calc R
H5C H 0.8696 0.4978 1.3460 0.082 Uiso 1 1 calc R
C6 C 0.7722(4) 0.3222(4) 1.5039(3) 0.0579(12) Uani 1 1 d .
H6A H 0.7969 0.3522 1.5571 0.087 Uiso 1 1 calc R
H6B H 0.7405 0.2612 1.5099 0.087 Uiso 1 1 calc R
H6C H 0.7034 0.3569 1.4660 0.087 Uiso 1 1 calc R
C7 C 1.3933(4) 0.3077(3) 1.4203(3) 0.0390(9) Uani 1 1 d .
C8 C 1.4512(4) 0.2866(3) 1.3571(3) 0.0461(10) Uani 1 1 d .
H8A H 1.4664 0.2252 1.3469 0.055 Uiso 1 1 calc R
C9 C 1.4869(4) 0.3546(4) 1.3087(3) 0.0541(12) Uani 1 1 d .
H9A H 1.5251 0.3379 1.2669 0.065 Uiso 1 1 calc R
C10 C 1.4663(4) 0.4461(3) 1.3222(3) 0.0544(12) Uani 1 1 d .
H10A H 1.4889 0.4915 1.2894 0.065 Uiso 1 1 calc R
C11 C 1.4117(4) 0.4691(3) 1.3850(3) 0.0535(12) Uani 1 1 d .
H11A H 1.3979 0.5308 1.3951 0.064 Uiso 1 1 calc R
C11A C 0.8386(5) 0.3021(3) 1.2421(3) 0.0563(12) Uani 1 1 d .
C12 C 1.3771(4) 0.4017(3) 1.4334(3) 0.0444(10) Uani 1 1 d .
H12A H 1.3419 0.4194 1.4762 0.053 Uiso 1 1 calc R
C12A C 0.7584(4) 0.1712(3) 1.3285(3) 0.0474(10) Uani 1 1 d .

loop_
_atom_site_aniso_label
_atom_site_aniso_U_11
_atom_site_aniso_U_22
_atom_site_aniso_U_33
_atom_site_aniso_U_23
_atom_site_aniso_U_13
_atom_site_aniso_U_12
Ru1 0.03435(18) 0.0374(2) 0.03210(18) -0.00262(13) 0.00674(13) -0.00220(12)
Ru2 0.03856(19) 0.0390(2) 0.0375(2) -0.00721(13) 0.01353(14) -0.00430(13)
Ru3 0.03500(18) 0.03289(19) 0.03759(19) 0.00412(13) 0.00604(13) -0.00138(12)
P1 0.0348(5) 0.0354(6) 0.0320(5) 0.0012(4) 0.0066(4) -0.0029(4)
O11A 0.140(4) 0.098(3) 0.044(2) 0.016(2) 0.001(2) 0.024(3)
O12A 0.0455(19) 0.056(2) 0.105(3) -0.009(2) 0.0094(18) -0.0161(16)
O21A 0.060(2) 0.087(3) 0.096(3) -0.025(2) 0.037(2) 0.008(2)
O22A 0.080(3) 0.111(4) 0.072(3) 0.045(3) 0.021(2) -0.014(2)
O24A 0.123(3) 0.054(2) 0.096(3) 0.006(2) 0.058(3) -0.021(2)
O23A 0.064(2) 0.086(3) 0.072(2) -0.034(2) -0.0050(19) -0.002(2)
O31A 0.054(2) 0.066(2) 0.105(3) 0.017(2) 0.0300(19) 0.0219(17)
O32A 0.157(4) 0.075(3) 0.058(2) -0.007(2) -0.013(3) -0.046(3)
O33A 0.102(3) 0.060(2) 0.072(2) 0.021(2) 0.034(2) -0.009(2)
C21A 0.054(3) 0.053(3) 0.052(3) -0.009(2) 0.022(2) -0.005(2)
C22A 0.062(3) 0.043(3) 0.056(3) -0.010(2) 0.027(2) -0.006(2)
C24A 0.050(3) 0.063(3) 0.052(3) 0.004(2) 0.017(2) -0.008(2)
C23A 0.058(3) 0.052(3) 0.055(3) -0.012(2) 0.010(2) -0.001(2)
C31A 0.049(2) 0.043(2) 0.065(3) 0.013(2) 0.015(2) 0.0025(19)
C32A 0.084(3) 0.051(3) 0.046(3) 0.008(2) -0.001(2) -0.020(2)
C33A 0.050(3) 0.040(2) 0.051(3) 0.005(2) 0.010(2) 0.0011(19)
C1 0.036(2) 0.035(2) 0.039(2) -0.0005(17) 0.0053(16) -0.0054(16)
C2 0.038(2) 0.038(2) 0.040(2) -0.0073(17) 0.0030(16) -0.0012(16)
C3 0.037(2) 0.047(2) 0.032(2) -0.0063(18) 0.0065(16) -0.0020(17)
C4 0.047(2) 0.044(2) 0.029(2) 0.0023(17) 0.0096(17) -0.0085(17)
C5 0.051(3) 0.044(3) 0.066(3) -0.002(2) 0.008(2) 0.009(2)
C6 0.049(3) 0.079(4) 0.049(3) -0.009(2) 0.019(2) 0.000(2)
C7 0.030(2) 0.040(2) 0.044(2) 0.0087(18) 0.0073(16) -0.0007(16)
C8 0.044(2) 0.045(3) 0.051(3) 0.001(2) 0.0154(19) -0.0035(19)
C9 0.046(3) 0.068(3) 0.051(3) 0.004(2) 0.019(2) -0.007(2)
C10 0.044(2) 0.055(3) 0.065(3) 0.017(2) 0.015(2) -0.003(2)
C11 0.047(3) 0.039(3) 0.071(3) 0.010(2) 0.012(2) 0.0005(19)
C11A 0.066(3) 0.057(3) 0.041(3) -0.005(2) 0.007(2) 0.006(2)
C12 0.041(2) 0.037(2) 0.054(3) 0.0027(19) 0.0110(18) -0.0019(17)
C12A 0.042(2) 0.046(3) 0.052(3) -0.007(2) 0.0084(19) 0.003(2)

loop_
_atom_type_symbol
_atom_type_description
_atom_type_scat_dispersion_real
_atom_type_scat_dispersion_imag
_atom_type_scat_source
C C 0.0033 0.0016 'International Tables Vol C Tables 4.2.6.8 and 6.1.1.4'
H H 0.0000 0.0000 'International Tables Vol C Tables 4.2.6.8 and 6.1.1.4'
O O 0.0106 0.0060 'International Tables Vol C Tables 4.2.6.8 and 6.1.1.4'
P P 0.1023 0.0942 'International Tables Vol C Tables 4.2.6.8 and 6.1.1.4'
Ru Ru -1.2594 0.8363 'International Tables Vol C Tables 4.2.6.8 and 6.1.1.4'

loop_
_geom_angle_atom_site_label_1
_geom_angle_atom_site_label_2
_geom_angle_atom_site_label_3
_geom_angle
C11A Ru1 C12A 90.1(2)
C11A Ru1 C2 99.40(19)
C12A Ru1 C2 128.69(17)
C11A Ru1 C3 128.98(18)
C12A Ru1 C3 100.72(17)
C2 Ru1 C3 37.30(15)
C11A Ru1 C1 98.66(19)
C12A Ru1 C1 164.38(17)
C2 Ru1 C1 37.20(14)
C3 Ru1 C1 63.74(15)
C11A Ru1 C4 162.98(19)
C12A Ru1 C4 101.45(18)
C2 Ru1 C4 63.62(15)
C3 Ru1 C4 36.87(15)
C1 Ru1 C4 67.41(14)
C11A Ru1 P1 131.77(16)
C12A Ru1 P1 134.65(14)
C2 Ru1 P1 68.86(10)
C3 Ru1 P1 68.62(10)
C1 Ru1 P1 43.65(10)
C4 Ru1 P1 43.52(11)
C11A Ru1 Ru2 103.24(15)
C12A Ru1 Ru2 104.42(13)
C2 Ru1 Ru2 121.64(10)
C3 Ru1 Ru2 121.29(10)
C1 Ru1 Ru2 86.23(10)
C4 Ru1 Ru2 86.10(11)
P1 Ru1 Ru2 55.93(3)
C23A Ru2 C21A 107.6(2)
C23A Ru2 C22A 88.4(2)
C21A Ru2 C22A 89.2(2)
C23A Ru2 C24A 88.3(2)
C21A Ru2 C24A 93.7(2)
C22A Ru2 C24A 176.15(19)
C23A Ru2 P1 125.15(15)
C21A Ru2 P1 127.27(14)
C22A Ru2 P1 92.82(14)
C24A Ru2 P1 87.53(15)
C23A Ru2 Ru1 72.11(15)
C21A Ru2 Ru1 175.97(15)
C22A Ru2 Ru1 94.81(14)
C24A Ru2 Ru1 82.33(14)
P1 Ru2 Ru1 53.13(2)
C23A Ru2 Ru3 171.40(15)
C21A Ru2 Ru3 79.93(14)
C22A Ru2 Ru3 87.51(14)
C24A Ru2 Ru3 95.53(14)
P1 Ru2 Ru3 47.61(3)
Ru1 Ru2 Ru3 100.72(2)
C32A Ru3 C33A 91.6(2)
C32A Ru3 C31A 98.5(2)
C33A Ru3 C31A 93.12(19)
C32A Ru3 C7 86.75(19)
C33A Ru3 C7 178.31(18)
C31A Ru3 C7 87.62(17)
C32A Ru3 P1 101.68(18)
C33A Ru3 P1 91.59(13)
C31A Ru3 P1 159.17(15)
C7 Ru3 P1 88.25(10)
C32A Ru3 Ru2 157.92(18)
C33A Ru3 Ru2 93.15(13)
C31A Ru3 Ru2 102.79(15)
C7 Ru3 Ru2 88.16(11)
P1 Ru3 Ru2 56.66(3)
C4 P1 C1 89.40(19)
C4 P1 Ru3 131.67(14)
C1 P1 Ru3 135.76(14)
C4 P1 Ru1 61.04(13)
C1 P1 Ru1 60.80(12)
Ru3 P1 Ru1 146.61(5)
C4 P1 Ru2 109.40(14)
C1 P1 Ru2 109.31(14)
Ru3 P1 Ru2 75.73(3)
Ru1 P1 Ru2 70.94(3)
O21A C21A Ru2 175.8(4)
O24A C22A Ru2 175.1(4)
O22A C24A Ru2 172.5(5)
O23A C23A Ru2 171.8(4)
O31A C31A Ru3 176.6(5)
O32A C32A Ru3 177.8(6)
O33A C33A Ru3 176.5(4)
C2 C1 P1 113.0(3)
C2 C1 Ru1 70.9(2)
P1 C1 Ru1 75.54(14)
C2 C1 H1A 123.5
P1 C1 H1A 123.5
Ru1 C1 H1A 123.5
C1 C2 C3 112.0(4)
C1 C2 C5 123.5(4)
C3 C2 C5 124.4(4)
C1 C2 Ru1 71.9(2)
C3 C2 Ru1 71.9(2)
C5 C2 Ru1 127.7(3)
C4 C3 C2 111.8(3)
C4 C3 C6 123.6(4)
C2 C3 C6 124.5(4)
C4 C3 Ru1 71.8(2)
C2 C3 Ru1 70.8(2)
C6 C3 Ru1 128.0(3)
C3 C4 P1 113.5(3)
C3 C4 Ru1 71.3(2)
P1 C4 Ru1 75.44(15)
C3 C4 H4A 123.2
P1 C4 H4A 123.2
Ru1 C4 H4A 123.2
C2 C5 H5A 109.5
C2 C5 H5B 109.5
H5A C5 H5B 109.5
C2 C5 H5C 109.5
H5A C5 H5C 109.5
H5B C5 H5C 109.5
C3 C6 H6A 109.5
C3 C6 H6B 109.5
H6A C6 H6B 109.5
C3 C6 H6C 109.5
H6A C6 H6C 109.5
H6B C6 H6C 109.5
C8 C7 C12 115.5(4)
C8 C7 Ru3 122.5(3)
C12 C7 Ru3 121.9(3)
C9 C8 C7 122.2(4)
C9 C8 H8A 118.9
C7 C8 H8A 118.9
C10 C9 C8 120.5(5)
C10 C9 H9A 119.7
C8 C9 H9A 119.7
C11 C10 C9 118.7(4)
C11 C10 H10A 120.7
C9 C10 H10A 120.7
C10 C11 C12 120.8(4)
C10 C11 H11A 119.6
C12 C11 H11A 119.6
O11A C11A Ru1 176.9(5)
C11 C12 C7 122.3(4)
C11 C12 H12A 118.9
C7 C12 H12A 118.9
O12A C12A Ru1 177.3(4)

loop_
_geom_bond_atom_site_label_1
_geom_bond_atom_site_label_2
_geom_bond_distance
Ru1 C11A 1.873(5)
Ru1 C12A 1.891(5)
Ru1 C2 2.227(4)
Ru1 C3 2.241(4)
Ru1 C1 2.241(4)
Ru1 C4 2.247(4)
Ru1 P1 2.4857(12)
Ru1 Ru2 2.9366(9)
Ru2 C23A 1.916(5)
Ru2 C21A 1.920(5)
Ru2 C22A 1.933(5)
Ru2 C24A 1.981(5)
Ru2 P1 2.5736(12)
Ru2 Ru3 2.9854(8)
Ru3 C32A 1.888(5)
Ru3 C33A 1.957(5)
Ru3 C31A 1.957(5)
Ru3 C7 2.168(4)
Ru3 P1 2.2750(12)
P1 C4 1.768(4)
P1 C1 1.772(4)
O11A C11A 1.148(6)
O12A C12A 1.145(5)
O21A C21A 1.133(5)
O22A C24A 1.120(6)
O24A C22A 1.131(6)
O23A C23A 1.143(5)
O31A C31A 1.124(5)
O32A C32A 1.130(6)
O33A C33A 1.130(5)
C1 C2 1.425(6)
C1 H1A 0.9800
C2 C3 1.429(6)
C2 C5 1.515(6)
C3 C4 1.419(6)
C3 C6 1.505(6)
C4 H4A 0.9800
C5 H5A 0.9600
C5 H5B 0.9600
C5 H5C 0.9600
C6 H6A 0.9600
C6 H6B 0.9600
C6 H6C 0.9600
C7 C8 1.394(6)
C7 C12 1.400(6)
C8 C9 1.393(6)
C8 H8A 0.9300
C9 C10 1.374(7)
C9 H9A 0.9300
C10 C11 1.372(7)
C10 H10A 0.9300
C11 C12 1.382(6)
C11 H11A 0.9300
C12 H12A 0.9300
